data_1552452
loop_
_publ_author_name
'Ghadwal, Rajendra S.'
'Rottsch\"afer, Dennis'
'Blomeyer, Sebastian'
'Neumann, Beate'
'Stammler, Georg'

_publ_section_title
;
 Direct functionalization of white phosphorus with anionic dicarbenes and
 mesoionic carbenes: Facile access to 1,2,3-triphosphol-2-ides
;
_journal_name_full 'Chemical Science'
_journal_paper_doi 10.1039/C9SC04441H
_journal_year 2019
_chemical_formula_moiety 'C40 H44 N3 O5 P3 W, 1.5(C7 H8)'
_chemical_formula_sum 'C50.5 H56 N3 O5 P3 W'
_chemical_formula_weight 1061.74
_space_group_crystal_system triclinic
_space_group_IT_number 2
_space_group_name_Hall '-P 1'
_space_group_name_H-M_alt 'P -1'
_symmetry_space_group_name_Hall '-P 1'
_symmetry_space_group_name_H-M 'P -1'
_atom_sites_solution_hydrogens geom
_atom_sites_solution_primary dual
_audit_creation_date 2019-06-27
_audit_creation_method
;
Olex2 1.3-ac4
(compiled 2019.04.23 svn.r3594 for Rigaku Oxford Diffraction, GUI svn.r5739)
;
_audit_update_record
;
2019-07-10 deposited with the CCDC.    2019-10-18 downloaded from the CCDC.
;
_cell_angle_alpha 106.1610(10)
_cell_angle_beta 98.4870(10)
_cell_angle_gamma 100.5390(10)
_cell_formula_units_Z 2
_cell_length_a 12.0860(2)
_cell_length_b 13.1486(2)
_cell_length_c 16.9350(2)
_cell_measurement_reflns_used 58491
_cell_measurement_temperature 100.00(10)
_cell_measurement_theta_max 76.3490
_cell_measurement_theta_min 2.7300
_cell_volume 2484.48(7)
_computing_cell_refinement 'CrysAlisPro 1.171.40.54a (Rigaku OD, 2019)'
_computing_data_collection 'CrysAlisPro 1.171.40.54a (Rigaku OD, 2019)'
_computing_data_reduction 'CrysAlisPro 1.171.40.54a (Rigaku OD, 2019)'
_computing_molecular_graphics 'Olex2 (Dolomanov et al., 2009)'
_computing_publication_material 'Olex2 (Dolomanov et al., 2009)'
_computing_structure_refinement 'ShelXL (Sheldrick, 2015)'
_computing_structure_solution 'ShelXT (Sheldrick, 2015)'
_diffrn_ambient_environment N~2~
_diffrn_ambient_temperature 100.00(10)
_diffrn_detector 'CCD plate'
_diffrn_detector_area_resol_mean 5.3114
_diffrn_detector_type Atlas
_diffrn_measured_fraction_theta_full 1.000
_diffrn_measured_fraction_theta_max 0.993
_diffrn_measurement_details
;
List of Runs (angles in degrees, time in seconds):

  # Type    Start    End  Width  t~exp~   \w     \q     \k     \f   Frames
#--------------------------------------------------------------------------
  1  \w   -116.00  -5.00   1.00    2.00    --  -38.50 -19.00   0.00  111
  2  \w    -64.00  30.00   1.00    2.00    --  -38.50  57.00   0.00   94
  3  \w    -59.00  33.00   1.00    2.00    --  -38.50  38.00 120.00   92
  4  \w     22.00 114.00   1.00    2.00    --   42.89  38.00 -30.00   92
  5  \w     13.00 114.00   1.00    2.00    --   42.89  77.00  60.00  101
  6  \w     13.00 114.00   1.00    2.00    --   42.89  77.00 120.00  101
  7  \w     22.00 114.00   1.00    2.00    --   42.89  38.00 150.00   92
  8  \w      1.00  82.00   1.00    2.00    --   42.89 -99.00  90.00   81
  9  \w     18.00 111.00   1.00    2.00    --   42.89  57.00-150.00   93
 10  \w     13.00 114.00   1.00    2.00    --   42.89  77.00 -30.00  101
 11  \w     13.00 114.00   1.00    2.00    --   42.89  77.00-150.00  101
 12  \w     13.00 114.00   1.00    2.00    --   42.89  77.00 -90.00  101
 13  \w    -26.00  68.00   1.00    2.00    --   42.89 -57.00-180.00   94
 14  \w     41.00 118.00   1.00    8.00    --  111.00-125.00 -90.00   77
 15  \w     89.00 178.00   1.00    8.00    --  111.00  45.00 -60.00   89
 16  \w     85.00 178.00   1.00    8.00    --  111.00  61.00 -60.00   93
 17  \w     81.00 178.00   1.00    8.00    --  111.00  77.00 150.00   97
 18  \w     83.00 178.00   1.00    8.00    --  111.00  70.00  16.73   95
 19  \w     85.00 178.00   1.00    8.00    --  111.00  61.00-120.00   93
 20  \w     81.00 178.00   1.00    8.00    --  111.00  77.00  30.00   97
 21  \w     81.00 178.00   1.00    8.00    --  111.00  77.00-120.00   97
 22  \w     81.00 178.00   1.00    8.00    --  111.00  77.00  60.00   97
 23  \w     81.00 178.00   1.00    8.00    --  111.00  77.00 -60.00   97
 24  \w     81.00 178.00   1.00    8.00    --  111.00  77.00 -90.00   97
 25  \w     85.00 178.00   1.00    8.00    --  111.00  61.00  90.00   93
 26  \w     85.00 178.00   1.00    8.00    --  111.00  61.00-180.00   93
 27  \w     85.00 178.00   1.00    8.00    --  111.00  61.00 -90.00   93
 28  \w     81.00 178.00   1.00    8.00    --  111.00  77.00   0.00   97
 29  \w     85.00 178.00   1.00    8.00    --  111.00  61.00 120.00   93
 30  \w     94.00 178.00   1.00    8.00    --  111.00 125.00 -60.00   84
 31  \w     81.00 178.00   1.00    8.00    --  111.00  77.00 120.00   97
 32  \w     85.00 178.00   1.00    8.00    --  111.00  61.00-150.00   93
 33  \w     41.00 118.00   1.00    8.00    --  111.00-125.00 -60.00   77
 34  \w     31.00 110.00   1.00    8.00    --  111.00 -94.00  90.00   79
 35  \w     85.00 178.00   1.00    8.00    --  111.00  61.00   0.00   93
 36  \w     81.00 178.00   1.00    8.00    --  111.00  77.00-150.00   97
 37  \w     41.00 118.00   1.00    8.00    --  111.00-125.00  60.00   77
 38  \w     85.00 178.00   1.00    8.00    --  111.00  61.00  60.00   93
 39  \w     94.00 178.00   1.00    8.00    --  111.00 125.00 -30.00   84
 40  \w     89.00 178.00   1.00    8.00    --  111.00  45.00  30.00   89
 41  \w     89.00 178.00   1.00    8.00    --  111.00  45.00  60.00   89
 42  \w     81.00 178.00   1.00    8.00    --  111.00  77.00 -30.00   97
 43  \w     85.00 178.00   1.00    8.00    --  111.00  61.00 -30.00   93
 44  \w     85.00 178.00   1.00    8.00    --  111.00  61.00 150.00   93
 45  \w     81.00 178.00   1.00    8.00    --  111.00  77.00-180.00   97
 46  \w     41.00 118.00   1.00    8.00    --  111.00-125.00-180.00   77
 47  \w     81.00 178.00   1.00    8.00    --  111.00  77.00  90.00   97
 48  \w     89.00 178.00   1.00    8.00    --  111.00  45.00 150.00   89
 49  \w     40.00 141.00   1.00    8.00    --  111.00 -77.00 -60.00  101
 50  \w     41.00 118.00   1.00    8.00    --  111.00-125.00 -30.00   77
 51  \w     31.00 110.00   1.00    8.00    --  111.00 -94.00  60.00   79
 52  \w     88.00 178.00   1.00    8.00    --  111.00  47.00 110.31   90
 53  \w   -107.00 -13.00   1.00    2.00    --  -38.50 -57.00 -60.00   94
 54  \w     13.00 114.00   1.00    2.00    --   42.89  77.00  30.00  101
 55  \w     18.00 111.00   1.00    2.00    --   42.89  57.00-120.00   93
 56  \w     22.00 114.00   1.00    2.00    --   42.89  38.00   0.00   92
 57  \w     22.00 114.00   1.00    2.00    --   42.89  38.00  30.00   92
 58  \w     22.00 114.00   1.00    2.00    --   42.89  38.00  90.00   92
 59  \w     22.00 114.00   1.00    2.00    --   42.89  38.00 -90.00   92
 60  \w     18.00 111.00   1.00    2.00    --   42.89  57.00 -30.00   93
 61  \w     18.00 111.00   1.00    2.00    --   42.89  57.00  90.00   93
 62  \w     18.00 111.00   1.00    2.00    --   42.89  57.00 120.00   93
 63  \w     23.00  97.00   1.00    2.00    --   42.89-125.00 -60.00   74
;
_diffrn_measurement_device 'four-circle diffractometer'
_diffrn_measurement_device_type 'SuperNova, Dual, Cu at home/near, Atlas'
_diffrn_measurement_method '\w scans'
_diffrn_orient_matrix_type 'CrysAlisPro convention (1999,Acta A55,543-557)'
_diffrn_orient_matrix_UB_11 0.0793185000
_diffrn_orient_matrix_UB_12 -0.0774299000
_diffrn_orient_matrix_UB_13 0.0084192000
_diffrn_orient_matrix_UB_21 0.0263964000
_diffrn_orient_matrix_UB_22 0.0507515000
_diffrn_orient_matrix_UB_23 0.0963820000
_diffrn_orient_matrix_UB_31 -0.1029510000
_diffrn_orient_matrix_UB_32 -0.0847676000
_diffrn_orient_matrix_UB_33 0.0049677000
_diffrn_radiation_monochromator mirror
_diffrn_radiation_probe x-ray
_diffrn_radiation_type 'Cu K\a'
_diffrn_radiation_wavelength 1.54184
_diffrn_reflns_av_R_equivalents 0.0474
_diffrn_reflns_av_unetI/netI 0.0201
_diffrn_reflns_Laue_measured_fraction_full 1.000
_diffrn_reflns_Laue_measured_fraction_max 0.993
_diffrn_reflns_limit_h_max 15
_diffrn_reflns_limit_h_min -15
_diffrn_reflns_limit_k_max 16
_diffrn_reflns_limit_k_min -16
_diffrn_reflns_limit_l_max 21
_diffrn_reflns_limit_l_min -21
_diffrn_reflns_number 92149
_diffrn_reflns_point_group_measured_fraction_full 1.000
_diffrn_reflns_point_group_measured_fraction_max 0.993
_diffrn_reflns_theta_full 67.684
_diffrn_reflns_theta_max 76.490
_diffrn_reflns_theta_min 2.779
_diffrn_source 'micro-focus sealed X-ray tube'
_diffrn_source_type 'SuperNova (Cu) X-ray Source'
_exptl_absorpt_coefficient_mu 5.599
_exptl_absorpt_correction_T_max 0.529
_exptl_absorpt_correction_T_min 0.116
_exptl_absorpt_correction_type gaussian
_exptl_absorpt_process_details
;
CrysAlisPro 1.171.40.54a (Rigaku Oxford Diffraction, 2019)
Numerical absorption correction based on gaussian integration over
            a multifaceted crystal model
Empirical absorption correction using spherical harmonics,
 implemented in SCALE3 ABSPACK scaling algorithm.
;
_exptl_crystal_colour 'clear yellow'
_exptl_crystal_colour_lustre clear
_exptl_crystal_colour_primary yellow
_exptl_crystal_density_diffrn 1.419
_exptl_crystal_description block
_exptl_crystal_F_000 1078
_exptl_crystal_size_max 0.181
_exptl_crystal_size_mid 0.137
_exptl_crystal_size_min 0.074
_refine_diff_density_max 3.385
_refine_diff_density_min -1.106
_refine_diff_density_rms 0.108
_refine_ls_extinction_method none
_refine_ls_goodness_of_fit_ref 1.078
_refine_ls_hydrogen_treatment constr
_refine_ls_matrix_type full
_refine_ls_number_parameters 664
_refine_ls_number_reflns 10372
_refine_ls_number_restraints 0
_refine_ls_restrained_S_all 1.078
_refine_ls_R_factor_all 0.0416
_refine_ls_R_factor_gt 0.0403
_refine_ls_shift/su_max 0.001
_refine_ls_shift/su_mean 0.000
_refine_ls_structure_factor_coef Fsqd
_refine_ls_weighting_details 'w=1/[\s^2^(Fo^2^)+(0.0638P)^2^+4.7652P] where P=(Fo^2^+2Fc^2^)/3'
_refine_ls_weighting_scheme calc
_refine_ls_wR_factor_gt 0.1108
_refine_ls_wR_factor_ref 0.1120
_reflns_Friedel_coverage 0.000
_reflns_number_gt 9927
_reflns_number_total 10372
_reflns_threshold_expression 'I > 2\s(I)'
_cod_data_source_file c9sc04441h2.cif
_cod_data_source_block compound5d
_cod_original_cell_volume 2484.47(7)
_cod_original_formula_sum 'C50.50 H56 N3 O5 P3 W'
_cod_database_code 1552452
_shelx_shelxl_version_number 2018/3
_chemical_oxdiff_formula 'C34 H44 N3 O5 P3 W'
_shelx_space_group_comment
;
The symmetry employed for this shelxl refinement is uniquely defined
by the following loop, which should always be used as a source of
symmetry information in preference to the above space-group names.
They are only intended as comments.
;
_diffrn_oxdiff_digest_frames
;
01f812d98aa51174b5998ca4360e2754df05809a99c
;
_reflns_odcompleteness_completeness 99.86
_reflns_odcompleteness_iscentric 1
_reflns_odcompleteness_theta 74.33
_olex2_refinement_description
;
1. Fixed Uiso
 At 1.2 times of:
  All C(H) groups
 At 1.5 times of:
  All C(H,H,H) groups
2. Others
 Sof(C29B)=Sof(H29B)=Sof(C30B)=Sof(H30B)=Sof(C32B)=Sof(H32B)=Sof(C33B)=
 Sof(H33B)=Sof(C34B)=Sof(H34D)=Sof(H34E)=Sof(H34F)=Sof(C35B)=Sof(H35D)=
 Sof(H35E)=Sof(H35F)=1-FVAR(1)
 Sof(C29)=Sof(H29)=Sof(C30)=Sof(H30)=Sof(C32)=Sof(H32)=Sof(C33)=Sof(H33)=
 Sof(C34)=Sof(H34A)=Sof(H34B)=Sof(H34C)=Sof(C35)=Sof(H35A)=Sof(H35B)=Sof(H35C)=
 FVAR(1)
 Fixed Sof: C48(0.5) H48(0.5) C49(0.5) H49(0.5) C50(0.5) H50(0.5) C51(0.5)
 H51(0.5) C52(0.5) H52(0.5) C53(0.5) C54(0.5) H54A(0.5) H54B(0.5) H54C(0.5)
3.a Ternary CH refined with riding coordinates:
 C10(H10), C13(H13), C22(H22), C25(H25)
3.b Aromatic/amide H refined with riding coordinates:
 C6(H6), C7(H7), C8(H8), C18(H18), C19(H19), C20(H20), C29(H29), C29B(H29B),
 C30(H30), C30B(H30B), C32(H32), C32B(H32B), C33(H33), C33B(H33B), C41(H41),
 C42(H42), C43(H43), C44(H44), C45(H45), C48(H48), C49(H49), C50(H50), C51(H51),
  C52(H52)
3.c Idealised Me refined as rotating group:
 C11(H11A,H11B,H11C), C12(H12A,H12B,H12C), C14(H14A,H14B,H14C), C15(H15A,H15B,
 H15C), C23(H23A,H23B,H23C), C24(H24A,H24B,H24C), C26(H26A,H26B,H26C), C27(H27A,
 H27B,H27C), C34(H34A,H34B,H34C), C34B(H34D,H34E,H34F), C35(H35A,H35B,H35C),
 C35B(H35D,H35E,H35F), C47(H47A,H47B,H47C), C54(H54A,H54B,H54C)
;
_olex2_date_sample_data_collection 2019-05-21
_olex2_submission_special_instructions 'No special instructions were received'
_oxdiff_exptl_absorpt_empirical_details
;
Empirical correction (ABSPACK) includes:
- Absorption correction using spherical harmonics
- Frame scaling
;
_oxdiff_exptl_absorpt_empirical_full_max 1.494
_oxdiff_exptl_absorpt_empirical_full_min 0.612

loop_
_space_group_symop_operation_xyz
'x, y, z'
'-x, -y, -z'

loop_
_atom_site_label
_atom_site_type_symbol
_atom_site_fract_x
_atom_site_fract_y
_atom_site_fract_z
_atom_site_U_iso_or_equiv
_atom_site_adp_type
_atom_site_occupancy
_atom_site_site_symmetry_order
_atom_site_calc_flag
_atom_site_refinement_flags_posn
_atom_site_refinement_flags_occupancy
_atom_site_disorder_assembly
_atom_site_disorder_group
W1 W 0.83308(2) 0.86708(2) 0.81039(2) 0.03454(7) Uani 1 1 d . . . .
P1 P 0.81907(8) 0.66677(7) 0.57539(5) 0.03061(18) Uani 1 1 d . . . .
P2 P 0.79686(8) 0.81237(7) 0.65380(5) 0.02895(17) Uani 1 1 d . . . .
P3 P 0.72986(7) 0.89568(7) 0.57655(5) 0.02902(17) Uani 1 1 d . . . .
O1 O 0.7970(3) 0.6147(3) 0.7917(2) 0.0516(7) Uani 1 1 d . . . .
O2 O 1.1000(3) 0.8739(3) 0.8252(2) 0.0577(9) Uani 1 1 d . . . .
O3 O 0.8706(4) 0.9303(4) 1.0073(2) 0.0694(10) Uani 1 1 d . . . .
O4 O 0.8770(6) 1.1138(3) 0.8120(4) 0.103(2) Uani 1 1 d . . . .
O5 O 0.5662(3) 0.8567(3) 0.7964(2) 0.0498(7) Uani 1 1 d . . . .
N1 N 0.7560(2) 0.6385(2) 0.40026(18) 0.0283(6) Uani 1 1 d . . . .
N2 N 0.6986(2) 0.7858(2) 0.40015(17) 0.0261(5) Uani 1 1 d . . . .
N3 N 0.6464(3) 0.5602(4) -0.0077(2) 0.0512(9) Uani 1 1 d . . . .
C1 C 0.7140(3) 0.6916(3) 0.3488(2) 0.0279(6) Uani 1 1 d . . . .
C2 C 0.7681(3) 0.6984(3) 0.4847(2) 0.0262(6) Uani 1 1 d . . . .
C3 C 0.7309(3) 0.7922(3) 0.4848(2) 0.0253(6) Uani 1 1 d . . . .
C4 C 0.7830(3) 0.5330(3) 0.3759(2) 0.0307(7) Uani 1 1 d . . . .
C5 C 0.6957(3) 0.4416(3) 0.3643(3) 0.0361(8) Uani 1 1 d . . . .
C6 C 0.7203(4) 0.3401(3) 0.3318(3) 0.0472(10) Uani 1 1 d . . . .
H6 H 0.663747 0.276805 0.321169 0.057 Uiso 1 1 calc R . . .
C7 C 0.8277(4) 0.3329(4) 0.3152(3) 0.0560(12) Uani 1 1 d . . . .
H7 H 0.841692 0.264791 0.291710 0.067 Uiso 1 1 calc R . . .
C8 C 0.9135(4) 0.4245(4) 0.3329(4) 0.0614(14) Uani 1 1 d . . . .
H8 H 0.985918 0.417533 0.323232 0.074 Uiso 1 1 calc R . . .
C9 C 0.8948(4) 0.5280(4) 0.3652(3) 0.0459(10) Uani 1 1 d . . . .
C10 C 0.5789(3) 0.4509(3) 0.3835(4) 0.0504(11) Uani 1 1 d . . . .
H10 H 0.587909 0.525195 0.420703 0.061 Uiso 1 1 calc R . . .
C11 C 0.5374(4) 0.3735(4) 0.4308(4) 0.0635(14) Uani 1 1 d . . . .
H11A H 0.521182 0.299672 0.394402 0.095 Uiso 1 1 calc GR . . .
H11B H 0.468726 0.388444 0.448803 0.095 Uiso 1 1 calc GR . . .
H11C H 0.596066 0.383433 0.478962 0.095 Uiso 1 1 calc GR . . .
C12 C 0.4895(4) 0.4352(5) 0.3054(5) 0.087(2) Uani 1 1 d . . . .
H12A H 0.513449 0.490215 0.280227 0.131 Uiso 1 1 calc GR . . .
H12B H 0.416906 0.440846 0.320652 0.131 Uiso 1 1 calc GR . . .
H12C H 0.481559 0.364486 0.266032 0.131 Uiso 1 1 calc GR . . .
C13 C 0.9916(4) 0.6289(4) 0.3874(4) 0.0654(16) Uani 1 1 d . . . .
H13 H 0.960616 0.691692 0.411686 0.079 Uiso 1 1 calc R . . .
C14 C 1.0887(4) 0.6270(5) 0.4546(5) 0.083(2) Uani 1 1 d . . . .
H14A H 1.058411 0.615930 0.501626 0.125 Uiso 1 1 calc GR . . .
H14B H 1.144913 0.695198 0.472651 0.125 Uiso 1 1 calc GR . . .
H14C H 1.124139 0.568837 0.431925 0.125 Uiso 1 1 calc GR . . .
C15 C 1.0317(8) 0.6442(7) 0.3077(6) 0.121(4) Uani 1 1 d . . . .
H15A H 1.063430 0.584266 0.282464 0.181 Uiso 1 1 calc GR . . .
H15B H 1.089356 0.711060 0.323071 0.181 Uiso 1 1 calc GR . . .
H15C H 0.967208 0.646621 0.268348 0.181 Uiso 1 1 calc GR . . .
C16 C 0.6540(3) 0.8714(3) 0.3779(2) 0.0298(7) Uani 1 1 d . . . .
C17 C 0.7321(4) 0.9613(4) 0.3735(3) 0.0459(10) Uani 1 1 d . . . .
C18 C 0.6877(5) 1.0424(5) 0.3525(4) 0.0626(14) Uani 1 1 d . . . .
H18 H 0.737321 1.102633 0.348078 0.075 Uiso 1 1 calc R . . .
C19 C 0.5698(4) 1.0350(4) 0.3381(3) 0.0553(12) Uani 1 1 d . . . .
H19 H 0.541049 1.089898 0.323702 0.066 Uiso 1 1 calc R . . .
C20 C 0.4956(3) 0.9467(4) 0.3451(3) 0.0438(9) Uani 1 1 d . . . .
H20 H 0.416920 0.942946 0.335464 0.053 Uiso 1 1 calc R . . .
C21 C 0.5354(3) 0.8632(3) 0.3661(2) 0.0340(7) Uani 1 1 d . . . .
C22 C 0.8612(4) 0.9701(5) 0.3885(5) 0.0685(17) Uani 1 1 d . . . .
H22 H 0.876491 0.915693 0.415436 0.082 Uiso 1 1 calc R . . .
C23 C 0.9272(4) 1.0808(5) 0.4481(5) 0.081(2) Uani 1 1 d . . . .
H23A H 0.910510 1.136494 0.425000 0.122 Uiso 1 1 calc GR . . .
H23B H 1.008265 1.084187 0.455888 0.122 Uiso 1 1 calc GR . . .
H23C H 0.904692 1.091798 0.501365 0.122 Uiso 1 1 calc GR . . .
C24 C 0.9011(7) 0.9415(8) 0.3037(7) 0.118(4) Uani 1 1 d . . . .
H24A H 0.853615 0.873061 0.266830 0.178 Uiso 1 1 calc GR . . .
H24B H 0.979817 0.936371 0.313507 0.178 Uiso 1 1 calc GR . . .
H24C H 0.894388 0.997472 0.278199 0.178 Uiso 1 1 calc GR . . .
C25 C 0.4526(3) 0.7686(4) 0.3750(4) 0.0562(13) Uani 1 1 d . . . .
H25 H 0.497160 0.721002 0.393312 0.067 Uiso 1 1 calc R . . .
C26 C 0.3853(5) 0.8096(6) 0.4422(5) 0.0786(18) Uani 1 1 d . . . .
H26A H 0.335703 0.851066 0.422988 0.118 Uiso 1 1 calc GR . . .
H26B H 0.438099 0.854965 0.493232 0.118 Uiso 1 1 calc GR . . .
H26C H 0.339741 0.748609 0.452463 0.118 Uiso 1 1 calc GR . . .
C27 C 0.3714(6) 0.7026(6) 0.2912(6) 0.105(3) Uani 1 1 d . . . .
H27A H 0.323691 0.639632 0.297477 0.158 Uiso 1 1 calc GR . . .
H27B H 0.415450 0.679936 0.249603 0.158 Uiso 1 1 calc GR . . .
H27C H 0.323750 0.746735 0.273816 0.158 Uiso 1 1 calc GR . . .
C28 C 0.6927(3) 0.6560(3) 0.2571(2) 0.0303(7) Uani 1 1 d . . . .
C29 C 0.6791(11) 0.7348(8) 0.2124(5) 0.035(2) Uani 0.516(17) 1 d . P A 1
H29 H 0.680840 0.806285 0.242441 0.042 Uiso 0.516(17) 1 calc R P A 1
C29B C 0.6250(12) 0.6947(11) 0.2066(5) 0.037(3) Uani 0.484(17) 1 d . P A 2
H29B H 0.587627 0.746597 0.232352 0.045 Uiso 0.484(17) 1 calc R P A 2
C30 C 0.6637(11) 0.7038(8) 0.1260(5) 0.039(2) Uani 0.516(17) 1 d . P A 1
H30 H 0.654837 0.754556 0.098163 0.047 Uiso 0.516(17) 1 calc R P A 1
C30B C 0.6077(12) 0.6631(12) 0.1210(6) 0.044(3) Uani 0.484(17) 1 d . P A 2
H30B H 0.557397 0.692067 0.091520 0.052 Uiso 0.484(17) 1 calc R P A 2
C31 C 0.6610(3) 0.5912(4) 0.0775(2) 0.0410(9) Uani 1 1 d . . . .
C32 C 0.6671(13) 0.5207(7) 0.1230(5) 0.042(2) Uani 0.516(17) 1 d . P A 1
H32 H 0.661051 0.447851 0.094179 0.050 Uiso 0.516(17) 1 calc R P A 1
C32B C 0.7320(12) 0.5414(10) 0.1259(5) 0.041(3) Uani 0.484(17) 1 d . P A 2
H32B H 0.766294 0.487791 0.098496 0.049 Uiso 0.484(17) 1 calc R P A 2
C33 C 0.6817(12) 0.5516(7) 0.2088(5) 0.039(2) Uani 0.516(17) 1 d . P A 1
H33 H 0.684105 0.498614 0.235285 0.046 Uiso 0.516(17) 1 calc R P A 1
C33B C 0.7479(12) 0.5735(9) 0.2114(5) 0.038(2) Uani 0.484(17) 1 d . P A 2
H33B H 0.794798 0.542546 0.241662 0.046 Uiso 0.484(17) 1 calc R P A 2
C34 C 0.6336(17) 0.6465(14) -0.0521(11) 0.060(4) Uani 0.516(17) 1 d . P A 1
H34A H 0.573861 0.680909 -0.034696 0.090 Uiso 0.516(17) 1 calc GR P A 1
H34B H 0.614077 0.611890 -0.111898 0.090 Uiso 0.516(17) 1 calc GR P A 1
H34C H 0.704963 0.700298 -0.037377 0.090 Uiso 0.516(17) 1 calc GR P A 1
C34B C 0.5934(17) 0.6121(17) -0.0563(11) 0.058(4) Uani 0.484(17) 1 d . P A 2
H34D H 0.513069 0.600060 -0.054732 0.087 Uiso 0.484(17) 1 calc GR P A 2
H34E H 0.601882 0.583932 -0.113198 0.087 Uiso 0.484(17) 1 calc GR P A 2
H34F H 0.628011 0.688878 -0.034996 0.087 Uiso 0.484(17) 1 calc GR P A 2
C35 C 0.7018(14) 0.4715(17) -0.0527(10) 0.062(4) Uani 0.516(17) 1 d . P A 1
H35A H 0.783991 0.497490 -0.038028 0.093 Uiso 0.516(17) 1 calc GR P A 1
H35B H 0.675991 0.453457 -0.112398 0.093 Uiso 0.516(17) 1 calc GR P A 1
H35C H 0.680147 0.407929 -0.036004 0.093 Uiso 0.516(17) 1 calc GR P A 1
C35B C 0.6509(16) 0.4572(13) -0.0543(10) 0.054(4) Uani 0.484(17) 1 d . P A 2
H35D H 0.716051 0.437356 -0.028059 0.081 Uiso 0.484(17) 1 calc GR P A 2
H35E H 0.658105 0.456610 -0.110084 0.081 Uiso 0.484(17) 1 calc GR P A 2
H35F H 0.581622 0.405886 -0.057082 0.081 Uiso 0.484(17) 1 calc GR P A 2
C36 C 0.8086(3) 0.7053(3) 0.7994(3) 0.0382(8) Uani 1 1 d . . . .
C37 C 1.0050(4) 0.8728(3) 0.8190(3) 0.0451(9) Uani 1 1 d . . . .
C38 C 0.8578(4) 0.9050(4) 0.9353(3) 0.0454(9) Uani 1 1 d . . . .
C39 C 0.8618(5) 1.0260(4) 0.8125(3) 0.0618(14) Uani 1 1 d . . . .
C40 C 0.6620(4) 0.8607(3) 0.8017(2) 0.0409(9) Uani 1 1 d . . . .
C41 C 0.4167(8) 0.8657(5) 0.1004(4) 0.082(2) Uani 1 1 d . . . .
H41 H 0.429312 0.886073 0.158735 0.098 Uiso 1 1 calc R . . .
C42 C 0.3018(9) 0.8035(6) 0.0489(6) 0.102(3) Uani 1 1 d . . . .
H42 H 0.238641 0.786747 0.072324 0.123 Uiso 1 1 calc R . . .
C43 C 0.2957(6) 0.7711(6) -0.0400(5) 0.0811(18) Uani 1 1 d . . . .
H43 H 0.227633 0.730478 -0.077791 0.097 Uiso 1 1 calc R . . .
C44 C 0.3932(7) 0.8020(6) -0.0670(5) 0.090(2) Uani 1 1 d . . . .
H44 H 0.390443 0.777557 -0.124501 0.108 Uiso 1 1 calc R . . .
C45 C 0.4910(8) 0.8636(7) -0.0181(5) 0.095(2) Uani 1 1 d . . . .
H45 H 0.552032 0.886477 -0.041584 0.114 Uiso 1 1 calc R . . .
C46 C 0.5025(6) 0.8926(7) 0.0627(5) 0.0806(19) Uani 1 1 d . . . .
C47 C 0.6175(7) 0.9659(7) 0.1207(5) 0.091(2) Uani 1 1 d . . . .
H47A H 0.609730 1.039561 0.140910 0.136 Uiso 1 1 calc GR . . .
H47B H 0.677682 0.963640 0.089440 0.136 Uiso 1 1 calc GR . . .
H47C H 0.636368 0.940021 0.167453 0.136 Uiso 1 1 calc GR . . .
C48 C 1.0265(14) 0.5254(16) -0.0618(8) 0.084(5) Uani 0.5 1 d . P B -1
H48 H 1.024330 0.537645 -0.113503 0.100 Uiso 0.5 1 calc R P B -1
C49 C 1.0372(15) 0.4267(15) -0.0573(10) 0.083(5) Uani 0.5 1 d . P B -1
H49 H 1.040882 0.372094 -0.104830 0.100 Uiso 0.5 1 calc R P B -1
C50 C 1.0426(14) 0.4090(13) 0.0189(10) 0.075(4) Uani 0.5 1 d . P B -1
H50 H 1.050478 0.341910 0.023963 0.090 Uiso 0.5 1 calc R P B -1
C51 C 1.0364(13) 0.4904(12) 0.0872(9) 0.065(3) Uani 0.5 1 d . P B -1
H51 H 1.039316 0.477064 0.138550 0.078 Uiso 0.5 1 calc R P B -1
C52 C 1.0259(12) 0.5917(13) 0.0835(8) 0.064(3) Uani 0.5 1 d . P B -1
H52 H 1.023971 0.646238 0.131574 0.077 Uiso 0.5 1 calc R P B -1
C53 C 1.0185(14) 0.6107(14) 0.0070(8) 0.075(4) Uani 0.5 1 d . P B -1
C54 C 0.9837(13) 0.7050(11) -0.0034(8) 0.082(4) Uani 0.5 1 d . P B -1
H54A H 1.009685 0.720907 -0.050560 0.123 Uiso 0.5 1 calc GR P B -1
H54B H 1.016762 0.765897 0.046497 0.123 Uiso 0.5 1 calc GR P B -1
H54C H 0.901297 0.691784 -0.013244 0.123 Uiso 0.5 1 calc GR P B -1

loop_
_atom_site_aniso_label
_atom_site_aniso_U_11
_atom_site_aniso_U_22
_atom_site_aniso_U_33
_atom_site_aniso_U_23
_atom_site_aniso_U_13
_atom_site_aniso_U_12
W1 0.04120(11) 0.02916(10) 0.02937(10) 0.00224(7) 0.01081(7) 0.00688(7)
P1 0.0393(5) 0.0221(4) 0.0296(4) 0.0053(3) 0.0084(3) 0.0086(3)
P2 0.0341(4) 0.0207(4) 0.0303(4) 0.0047(3) 0.0095(3) 0.0053(3)
P3 0.0314(4) 0.0217(4) 0.0327(4) 0.0043(3) 0.0097(3) 0.0075(3)
O1 0.0541(18) 0.0378(17) 0.065(2) 0.0203(14) 0.0077(15) 0.0119(13)
O2 0.0423(18) 0.058(2) 0.060(2) -0.0027(16) 0.0136(14) 0.0122(15)
O3 0.073(2) 0.088(3) 0.0372(17) 0.0063(17) 0.0153(16) 0.012(2)
O4 0.177(6) 0.0269(18) 0.120(4) 0.015(2) 0.090(4) 0.024(2)
O5 0.0475(18) 0.060(2) 0.0497(17) 0.0181(15) 0.0147(13) 0.0282(15)
N1 0.0292(14) 0.0221(13) 0.0293(14) 0.0029(11) 0.0060(11) 0.0035(11)
N2 0.0223(12) 0.0253(13) 0.0297(13) 0.0063(11) 0.0067(10) 0.0055(10)
N3 0.050(2) 0.064(2) 0.0325(17) 0.0060(16) 0.0080(15) 0.0094(18)
C1 0.0187(14) 0.0272(16) 0.0332(17) 0.0042(13) 0.0059(12) 0.0021(12)
C2 0.0254(15) 0.0197(14) 0.0294(15) 0.0029(12) 0.0065(12) 0.0024(11)
C3 0.0224(14) 0.0209(14) 0.0296(15) 0.0043(12) 0.0067(12) 0.0020(11)
C4 0.0312(17) 0.0251(16) 0.0308(16) 0.0006(13) 0.0068(13) 0.0068(13)
C5 0.0294(17) 0.0246(17) 0.046(2) 0.0011(14) 0.0003(15) 0.0077(13)
C6 0.040(2) 0.0234(18) 0.064(3) -0.0041(17) -0.0013(18) 0.0084(15)
C7 0.049(2) 0.035(2) 0.069(3) -0.0106(19) 0.008(2) 0.0181(18)
C8 0.042(2) 0.051(3) 0.074(3) -0.015(2) 0.023(2) 0.016(2)
C9 0.037(2) 0.040(2) 0.052(2) -0.0034(18) 0.0202(17) 0.0057(16)
C10 0.0254(18) 0.0225(17) 0.092(3) 0.0057(19) 0.0059(19) 0.0008(14)
C11 0.042(2) 0.044(3) 0.096(4) 0.011(3) 0.023(3) -0.001(2)
C12 0.034(2) 0.060(3) 0.157(7) 0.049(4) -0.023(3) -0.005(2)
C13 0.048(3) 0.046(3) 0.090(4) -0.006(2) 0.046(3) -0.003(2)
C14 0.035(2) 0.059(3) 0.122(6) -0.014(3) 0.019(3) -0.005(2)
C15 0.112(6) 0.102(6) 0.135(7) 0.011(5) 0.094(6) -0.021(5)
C16 0.0267(16) 0.0324(17) 0.0320(16) 0.0092(13) 0.0071(12) 0.0116(13)
C17 0.036(2) 0.051(2) 0.070(3) 0.038(2) 0.0211(19) 0.0187(18)
C18 0.056(3) 0.064(3) 0.099(4) 0.058(3) 0.030(3) 0.029(2)
C19 0.056(3) 0.065(3) 0.063(3) 0.036(2) 0.015(2) 0.035(2)
C20 0.0343(19) 0.055(2) 0.039(2) 0.0044(17) 0.0015(15) 0.0240(18)
C21 0.0264(16) 0.0342(18) 0.0345(17) -0.0004(14) 0.0026(13) 0.0104(14)
C22 0.034(2) 0.071(3) 0.135(5) 0.074(4) 0.034(3) 0.020(2)
C23 0.037(2) 0.074(4) 0.152(7) 0.075(4) 0.015(3) 0.005(2)
C24 0.076(5) 0.135(7) 0.200(10) 0.093(7) 0.096(6) 0.045(5)
C25 0.0221(18) 0.042(2) 0.093(4) 0.010(2) 0.006(2) 0.0033(16)
C26 0.046(3) 0.088(4) 0.100(5) 0.029(4) 0.033(3) -0.002(3)
C27 0.049(3) 0.073(4) 0.131(7) -0.039(4) -0.001(4) -0.013(3)
C28 0.0221(15) 0.0337(18) 0.0302(16) 0.0051(14) 0.0054(12) 0.0024(13)
C29 0.038(5) 0.026(4) 0.035(4) 0.004(3) 0.010(4) 0.004(4)
C29B 0.035(6) 0.040(6) 0.035(4) 0.004(4) 0.004(4) 0.019(5)
C30 0.042(6) 0.038(5) 0.035(4) 0.009(3) 0.012(4) 0.004(4)
C30B 0.042(6) 0.057(7) 0.034(4) 0.013(4) 0.003(4) 0.023(6)
C31 0.0313(18) 0.051(2) 0.0325(18) 0.0045(16) 0.0059(14) 0.0030(16)
C32 0.046(7) 0.031(4) 0.038(4) -0.001(3) 0.008(4) 0.005(4)
C32B 0.033(6) 0.055(6) 0.034(4) 0.004(4) 0.009(4) 0.020(5)
C33 0.042(7) 0.033(4) 0.039(4) 0.008(3) 0.011(4) 0.007(4)
C33B 0.030(6) 0.050(5) 0.033(4) 0.006(3) 0.007(3) 0.020(4)
C34 0.082(12) 0.054(8) 0.033(5) 0.008(5) 0.017(7) -0.006(6)
C34B 0.068(10) 0.074(13) 0.033(5) 0.016(8) 0.007(7) 0.023(8)
C35 0.058(8) 0.086(11) 0.031(5) -0.004(5) 0.009(7) 0.024(9)
C35B 0.069(10) 0.048(6) 0.034(5) -0.003(4) 0.017(8) 0.008(8)
C36 0.0349(18) 0.040(2) 0.0397(19) 0.0121(16) 0.0073(15) 0.0095(15)
C37 0.054(3) 0.037(2) 0.0338(19) -0.0029(16) 0.0116(17) 0.0053(18)
C38 0.044(2) 0.050(2) 0.036(2) 0.0063(17) 0.0116(17) 0.0074(18)
C39 0.085(4) 0.038(2) 0.058(3) 0.001(2) 0.036(3) 0.011(2)
C40 0.059(3) 0.0346(19) 0.0320(18) 0.0087(15) 0.0140(17) 0.0179(18)
C41 0.145(7) 0.044(3) 0.052(3) 0.005(2) 0.020(4) 0.029(4)
C42 0.131(7) 0.072(5) 0.132(7) 0.037(5) 0.079(6) 0.044(5)
C43 0.077(4) 0.066(4) 0.085(4) 0.006(3) 0.002(3) 0.017(3)
C44 0.107(6) 0.072(4) 0.088(5) 0.010(4) 0.045(4) 0.019(4)
C45 0.097(6) 0.092(5) 0.089(5) 0.007(4) 0.027(4) 0.034(4)
C46 0.083(4) 0.099(5) 0.087(5) 0.053(4) 0.029(4) 0.042(4)
C47 0.090(5) 0.094(5) 0.093(5) 0.032(4) 0.012(4) 0.035(4)
C48 0.060(8) 0.118(14) 0.044(6) 0.009(7) -0.001(6) -0.014(8)
C49 0.070(9) 0.095(12) 0.063(8) 0.001(7) 0.027(7) -0.009(9)
C50 0.074(9) 0.074(9) 0.072(9) 0.011(7) 0.032(8) 0.011(7)
C51 0.063(7) 0.078(8) 0.056(7) 0.017(6) 0.025(6) 0.021(7)
C52 0.057(7) 0.084(9) 0.053(6) 0.019(6) 0.010(5) 0.026(7)
C53 0.066(8) 0.097(11) 0.050(7) 0.017(6) -0.010(6) 0.014(8)
C54 0.095(10) 0.073(8) 0.064(7) 0.017(6) -0.014(7) 0.016(7)

loop_
_atom_type_symbol
_atom_type_description
_atom_type_scat_dispersion_real
_atom_type_scat_dispersion_imag
_atom_type_scat_source
C C 0.0181 0.0091 'International Tables Vol C Tables 4.2.6.8 and 6.1.1.4'
H H 0.0000 0.0000 'International Tables Vol C Tables 4.2.6.8 and 6.1.1.4'
N N 0.0311 0.0180 'International Tables Vol C Tables 4.2.6.8 and 6.1.1.4'
O O 0.0492 0.0322 'International Tables Vol C Tables 4.2.6.8 and 6.1.1.4'
P P 0.2955 0.4335 'International Tables Vol C Tables 4.2.6.8 and 6.1.1.4'
W W -5.4734 5.5774 'International Tables Vol C Tables 4.2.6.8 and 6.1.1.4'

loop_
_exptl_crystal_face_index_h
_exptl_crystal_face_index_k
_exptl_crystal_face_index_l
_exptl_crystal_face_perp_dist
0 0 1 0.0345
1 1 -1 0.0858
0 0 -1 0.0394
0 -1 -1 0.0755
-1 -1 1 0.0742
-1 1 0 0.0726
1 -1 0 0.0643

loop_
_geom_angle_atom_site_label_1
_geom_angle_atom_site_label_2
_geom_angle_atom_site_label_3
_geom_angle
C36 W1 P2 87.65(11)
C36 W1 C37 87.75(17)
C37 W1 P2 91.86(12)
C38 W1 P2 177.65(13)
C38 W1 C36 90.30(18)
C38 W1 C37 89.22(17)
C38 W1 C39 93.8(2)
C38 W1 C40 90.80(17)
C39 W1 P2 88.28(15)
C39 W1 C36 175.42(17)
C39 W1 C37 90.3(2)
C40 W1 P2 88.11(11)
C40 W1 C36 92.02(16)
C40 W1 C37 179.76(16)
C40 W1 C39 90.0(2)
C2 P1 P2 91.83(11)
P1 P2 W1 125.13(5)
P3 P2 W1 127.30(4)
P3 P2 P1 107.46(5)
C3 P3 P2 91.93(11)
C1 N1 C2 110.9(3)
C1 N1 C4 127.4(3)
C2 N1 C4 121.7(3)
C1 N2 C3 110.4(3)
C1 N2 C16 129.1(3)
C3 N2 C16 120.5(3)
C31 N3 C34 118.3(8)
C31 N3 C34B 123.3(9)
C31 N3 C35 119.9(8)
C31 N3 C35B 122.1(8)
C34B N3 C35B 111.9(12)
C35 N3 C34 114.3(11)
N1 C1 N2 106.1(3)
N1 C1 C28 126.7(3)
N2 C1 C28 127.1(3)
N1 C2 P1 129.1(2)
C3 C2 P1 124.7(3)
C3 C2 N1 106.2(3)
N2 C3 P3 129.5(2)
C2 C3 P3 124.0(3)
C2 C3 N2 106.4(3)
C5 C4 N1 117.8(3)
C5 C4 C9 123.6(3)
C9 C4 N1 118.5(3)
C4 C5 C6 116.6(4)
C4 C5 C10 122.0(3)
C6 C5 C10 121.5(4)
C5 C6 H6 119.6
C7 C6 C5 120.8(4)
C7 C6 H6 119.6
C6 C7 H7 119.6
C8 C7 C6 120.8(4)
C8 C7 H7 119.6
C7 C8 H8 119.3
C7 C8 C9 121.4(4)
C9 C8 H8 119.3
C4 C9 C13 122.6(4)
C8 C9 C4 116.5(4)
C8 C9 C13 120.9(4)
C5 C10 H10 107.2
C5 C10 C11 111.6(4)
C5 C10 C12 112.5(5)
C11 C10 H10 107.2
C12 C10 H10 107.2
C12 C10 C11 110.9(4)
C10 C11 H11A 109.5
C10 C11 H11B 109.5
C10 C11 H11C 109.5
H11A C11 H11B 109.5
H11A C11 H11C 109.5
H11B C11 H11C 109.5
C10 C12 H12A 109.5
C10 C12 H12B 109.5
C10 C12 H12C 109.5
H12A C12 H12B 109.5
H12A C12 H12C 109.5
H12B C12 H12C 109.5
C9 C13 H13 107.1
C9 C13 C14 110.6(5)
C9 C13 C15 111.2(5)
C14 C13 H13 107.1
C14 C13 C15 113.3(6)
C15 C13 H13 107.1
C13 C14 H14A 109.5
C13 C14 H14B 109.5
C13 C14 H14C 109.5
H14A C14 H14B 109.5
H14A C14 H14C 109.5
H14B C14 H14C 109.5
C13 C15 H15A 109.5
C13 C15 H15B 109.5
C13 C15 H15C 109.5
H15A C15 H15B 109.5
H15A C15 H15C 109.5
H15B C15 H15C 109.5
C17 C16 N2 118.5(3)
C21 C16 N2 118.5(3)
C21 C16 C17 122.9(3)
C16 C17 C22 122.3(3)
C18 C17 C16 117.5(4)
C18 C17 C22 120.2(4)
C17 C18 H18 119.6
C17 C18 C19 120.8(5)
C19 C18 H18 119.6
C18 C19 H19 119.9
C20 C19 C18 120.1(4)
C20 C19 H19 119.9
C19 C20 H20 119.3
C19 C20 C21 121.5(4)
C21 C20 H20 119.3
C16 C21 C25 122.5(3)
C20 C21 C16 117.1(4)
C20 C21 C25 120.4(4)
C17 C22 H22 107.4
C17 C22 C24 110.5(6)
C23 C22 C17 111.4(5)
C23 C22 H22 107.4
C23 C22 C24 112.6(5)
C24 C22 H22 107.4
C22 C23 H23A 109.5
C22 C23 H23B 109.5
C22 C23 H23C 109.5
H23A C23 H23B 109.5
H23A C23 H23C 109.5
H23B C23 H23C 109.5
C22 C24 H24A 109.5
C22 C24 H24B 109.5
C22 C24 H24C 109.5
H24A C24 H24B 109.5
H24A C24 H24C 109.5
H24B C24 H24C 109.5
C21 C25 H25 108.3
C21 C25 C26 110.0(4)
C21 C25 C27 111.1(6)
C26 C25 H25 108.3
C27 C25 H25 108.3
C27 C25 C26 110.9(5)
C25 C26 H26A 109.5
C25 C26 H26B 109.5
C25 C26 H26C 109.5
H26A C26 H26B 109.5
H26A C26 H26C 109.5
H26B C26 H26C 109.5
C25 C27 H27A 109.5
C25 C27 H27B 109.5
C25 C27 H27C 109.5
H27A C27 H27B 109.5
H27A C27 H27C 109.5
H27B C27 H27C 109.5
C1 C28 C33B 120.7(4)
C29 C28 C1 119.5(4)
C29B C28 C1 125.1(5)
C29B C28 C33B 114.2(5)
C33 C28 C1 124.0(5)
C33 C28 C29 116.6(5)
C28 C29 H29 119.8
C30 C29 C28 120.3(7)
C30 C29 H29 119.8
C28 C29B H29B 117.6
C28 C29B C30B 124.9(7)
C30B C29B H29B 117.6
C29 C30 H30 119.7
C29 C30 C31 120.6(7)
C31 C30 H30 119.7
C29B C30B H30B 118.8
C31 C30B C29B 122.4(7)
C31 C30B H30B 118.8
N3 C31 C30 120.9(5)
N3 C31 C32 123.4(5)
N3 C31 C32B 120.0(5)
C30B C31 N3 123.2(5)
C30B C31 C32B 116.8(6)
C32 C31 C30 115.6(6)
C31 C32 H32 118.2
C31 C32 C33 123.5(7)
C33 C32 H32 118.2
C31 C32B H32B 120.0
C33B C32B C31 119.9(7)
C33B C32B H32B 120.0
C28 C33 C32 123.1(7)
C28 C33 H33 118.5
C32 C33 H33 118.5
C28 C33B H33B 119.1
C32B C33B C28 121.7(7)
C32B C33B H33B 119.1
N3 C34 H34A 109.5
N3 C34 H34B 109.5
N3 C34 H34C 109.5
H34A C34 H34B 109.5
H34A C34 H34C 109.5
H34B C34 H34C 109.5
N3 C34B H34D 109.5
N3 C34B H34E 109.5
N3 C34B H34F 109.5
H34D C34B H34E 109.5
H34D C34B H34F 109.5
H34E C34B H34F 109.5
N3 C35 H35A 109.5
N3 C35 H35B 109.5
N3 C35 H35C 109.5
H35A C35 H35B 109.5
H35A C35 H35C 109.5
H35B C35 H35C 109.5
N3 C35B H35D 109.5
N3 C35B H35E 109.5
N3 C35B H35F 109.5
H35D C35B H35E 109.5
H35D C35B H35F 109.5
H35E C35B H35F 109.5
O1 C36 W1 178.0(4)
O2 C37 W1 178.0(4)
O3 C38 W1 177.4(5)
O4 C39 W1 178.7(6)
O5 C40 W1 179.6(4)
C42 C41 H41 120.1
C46 C41 H41 120.1
C46 C41 C42 119.8(7)
C41 C42 H42 122.7
C43 C42 C41 114.5(7)
C43 C42 H42 122.7
C42 C43 H43 121.3
C44 C43 C42 117.5(7)
C44 C43 H43 121.3
C43 C44 H44 117.5
C45 C44 C43 125.0(8)
C45 C44 H44 117.5
C44 C45 H45 120.0
C46 C45 C44 120.0(9)
C46 C45 H45 120.0
C41 C46 C47 116.9(7)
C45 C46 C41 122.8(8)
C45 C46 C47 120.2(7)
C46 C47 H47A 109.5
C46 C47 H47B 109.5
C46 C47 H47C 109.5
H47A C47 H47B 109.5
H47A C47 H47C 109.5
H47B C47 H47C 109.5
C49 C48 H48 118.1
C49 C48 C53 123.7(14)
C53 C48 H48 118.1
C48 C49 H49 120.8
C48 C49 C50 118.3(14)
C50 C49 H49 120.8
C49 C50 H50 120.3
C51 C50 C49 119.5(16)
C51 C50 H50 120.3
C50 C51 H51 118.7
C50 C51 C52 122.7(14)
C52 C51 H51 118.7
C51 C52 H52 120.6
C53 C52 C51 118.7(13)
C53 C52 H52 120.6
C48 C53 C54 121.8(14)
C52 C53 C48 117.0(16)
C52 C53 C54 120.2(14)
C53 C54 H54A 109.5
C53 C54 H54B 109.5
C53 C54 H54C 109.5
H54A C54 H54B 109.5
H54A C54 H54C 109.5
H54B C54 H54C 109.5

loop_
_geom_bond_atom_site_label_1
_geom_bond_atom_site_label_2
_geom_bond_distance
W1 P2 2.4942(9)
W1 C36 2.044(4)
W1 C37 2.047(5)
W1 C38 1.996(4)
W1 C39 2.044(5)
W1 C40 2.036(5)
P1 P2 2.0925(12)
P1 C2 1.755(3)
P2 P3 2.0921(12)
P3 C3 1.761(3)
O1 C36 1.142(5)
O2 C37 1.135(6)
O3 C38 1.151(6)
O4 C39 1.138(7)
O5 C40 1.138(6)
N1 C1 1.357(5)
N1 C2 1.399(4)
N1 C4 1.446(4)
N2 C1 1.363(4)
N2 C3 1.403(4)
N2 C16 1.448(4)
N3 C31 1.359(5)
N3 C34 1.543(19)
N3 C34B 1.367(18)
N3 C35 1.527(17)
N3 C35B 1.381(16)
C1 C28 1.461(5)
C2 C3 1.388(4)
C4 C5 1.393(5)
C4 C9 1.400(5)
C5 C6 1.398(5)
C5 C10 1.513(5)
C6 H6 0.9300
C6 C7 1.382(6)
C7 H7 0.9300
C7 C8 1.366(7)
C8 H8 0.9300
C8 C9 1.392(6)
C9 C13 1.516(6)
C10 H10 0.9800
C10 C11 1.522(7)
C10 C12 1.517(8)
C11 H11A 0.9600
C11 H11B 0.9600
C11 H11C 0.9600
C12 H12A 0.9600
C12 H12B 0.9600
C12 H12C 0.9600
C13 H13 0.9800
C13 C14 1.518(10)
C13 C15 1.550(9)
C14 H14A 0.9600
C14 H14B 0.9600
C14 H14C 0.9600
C15 H15A 0.9600
C15 H15B 0.9600
C15 H15C 0.9600
C16 C17 1.398(6)
C16 C21 1.397(5)
C17 C18 1.384(6)
C17 C22 1.521(6)
C18 H18 0.9300
C18 C19 1.390(7)
C19 H19 0.9300
C19 C20 1.376(7)
C20 H20 0.9300
C20 C21 1.388(6)
C21 C25 1.505(6)
C22 H22 0.9800
C22 C23 1.514(10)
C22 C24 1.551(11)
C23 H23A 0.9600
C23 H23B 0.9600
C23 H23C 0.9600
C24 H24A 0.9600
C24 H24B 0.9600
C24 H24C 0.9600
C25 H25 0.9800
C25 C26 1.530(8)
C25 C27 1.523(8)
C26 H26A 0.9600
C26 H26B 0.9600
C26 H26C 0.9600
C27 H27A 0.9600
C27 H27B 0.9600
C27 H27C 0.9600
C28 C29 1.461(9)
C28 C29B 1.359(9)
C28 C33 1.359(9)
C28 C33B 1.473(9)
C29 H29 0.9300
C29 C30 1.379(12)
C29B H29B 0.9300
C29B C30B 1.364(13)
C30 H30 0.9300
C30 C31 1.473(10)
C30B H30B 0.9300
C30B C31 1.353(10)
C31 C32 1.364(10)
C31 C32B 1.461(10)
C32 H32 0.9300
C32 C33 1.371(12)
C32B H32B 0.9300
C32B C33B 1.363(12)
C33 H33 0.9300
C33B H33B 0.9300
C34 H34A 0.9600
C34 H34B 0.9600
C34 H34C 0.9600
C34B H34D 0.9600
C34B H34E 0.9600
C34B H34F 0.9600
C35 H35A 0.9600
C35 H35B 0.9600
C35 H35C 0.9600
C35B H35D 0.9600
C35B H35E 0.9600
C35B H35F 0.9600
C41 H41 0.9300
C41 C42 1.479(12)
C41 C46 1.339(10)
C42 H42 0.9300
C42 C43 1.432(11)
C43 H43 0.9300
C43 C44 1.360(10)
C44 H44 0.9300
C44 C45 1.315(11)
C45 H45 0.9300
C45 C46 1.293(10)
C46 C47 1.551(11)
C47 H47A 0.9600
C47 H47B 0.9600
C47 H47C 0.9600
C48 H48 0.9300
C48 C49 1.35(3)
C48 C53 1.40(2)
C49 H49 0.9300
C49 C50 1.37(2)
C50 H50 0.9300
C50 C51 1.363(19)
C51 H51 0.9300
C51 C52 1.379(19)
C52 H52 0.9300
C52 C53 1.379(19)
C53 C54 1.43(2)
C54 H54A 0.9600
C54 H54B 0.9600
C54 H54C 0.9600

loop_
_geom_torsion_atom_site_label_1
_geom_torsion_atom_site_label_2
_geom_torsion_atom_site_label_3
_geom_torsion_atom_site_label_4
_geom_torsion
P1 C2 C3 P3 0.4(4)
P1 C2 C3 N2 179.6(2)
P2 P1 C2 N1 179.4(3)
P2 P1 C2 C3 -0.7(3)
P2 P3 C3 N2 -178.8(3)
P2 P3 C3 C2 0.1(3)
N1 C1 C28 C29 -162.6(6)
N1 C1 C28 C29B 162.4(9)
N1 C1 C28 C33 19.1(9)
N1 C1 C28 C33B -18.9(8)
N1 C2 C3 P3 -179.6(2)
N1 C2 C3 N2 -0.5(3)
N1 C4 C5 C6 173.1(4)
N1 C4 C5 C10 -5.3(6)
N1 C4 C9 C8 -173.2(4)
N1 C4 C9 C13 6.9(7)
N2 C1 C28 C29 15.6(7)
N2 C1 C28 C29B -19.4(10)
N2 C1 C28 C33 -162.7(8)
N2 C1 C28 C33B 159.3(7)
N2 C16 C17 C18 -179.7(4)
N2 C16 C17 C22 1.9(7)
N2 C16 C21 C20 179.8(3)
N2 C16 C21 C25 -0.4(5)
N3 C31 C32 C33 -179.9(8)
N3 C31 C32B C33B 179.1(9)
C1 N1 C2 P1 -179.6(3)
C1 N1 C2 C3 0.4(4)
C1 N1 C4 C5 -89.0(4)
C1 N1 C4 C9 90.9(5)
C1 N2 C3 P3 179.4(2)
C1 N2 C3 C2 0.3(4)
C1 N2 C16 C17 -94.0(5)
C1 N2 C16 C21 89.1(4)
C1 C28 C29 C30 177.3(7)
C1 C28 C29B C30B 178.3(10)
C1 C28 C33 C32 -176.8(8)
C1 C28 C33B C32B -178.0(9)
C2 N1 C1 N2 -0.2(4)
C2 N1 C1 C28 178.3(3)
C2 N1 C4 C5 88.9(4)
C2 N1 C4 C9 -91.1(4)
C3 N2 C1 N1 -0.1(4)
C3 N2 C1 C28 -178.6(3)
C3 N2 C16 C17 87.2(4)
C3 N2 C16 C21 -89.6(4)
C4 N1 C1 N2 177.9(3)
C4 N1 C1 C28 -3.6(5)
C4 N1 C2 P1 2.2(5)
C4 N1 C2 C3 -177.8(3)
C4 C5 C6 C7 2.2(7)
C4 C5 C10 C11 -135.8(4)
C4 C5 C10 C12 98.8(5)
C4 C9 C13 C14 119.4(5)
C4 C9 C13 C15 -113.7(6)
C5 C4 C9 C8 6.8(7)
C5 C4 C9 C13 -173.1(5)
C5 C6 C7 C8 2.3(8)
C6 C5 C10 C11 45.9(6)
C6 C5 C10 C12 -79.6(5)
C6 C7 C8 C9 -2.4(9)
C7 C8 C9 C4 -2.0(8)
C7 C8 C9 C13 177.9(6)
C8 C9 C13 C14 -60.5(7)
C8 C9 C13 C15 66.4(8)
C9 C4 C5 C6 -6.8(6)
C9 C4 C5 C10 174.7(4)
C10 C5 C6 C7 -179.4(5)
C16 N2 C1 N1 -178.9(3)
C16 N2 C1 C28 2.6(5)
C16 N2 C3 P3 -1.6(4)
C16 N2 C3 C2 179.3(3)
C16 C17 C18 C19 1.1(9)
C16 C17 C22 C23 -132.5(5)
C16 C17 C22 C24 101.6(6)
C16 C21 C25 C26 121.8(5)
C16 C21 C25 C27 -115.0(5)
C17 C16 C21 C20 3.1(6)
C17 C16 C21 C25 -177.1(4)
C17 C18 C19 C20 0.4(9)
C18 C17 C22 C23 49.1(7)
C18 C17 C22 C24 -76.8(7)
C18 C19 C20 C21 -0.3(8)
C19 C20 C21 C16 -1.4(6)
C19 C20 C21 C25 178.8(4)
C20 C21 C25 C26 -58.4(6)
C20 C21 C25 C27 64.8(6)
C21 C16 C17 C18 -3.0(7)
C21 C16 C17 C22 178.6(5)
C22 C17 C18 C19 179.6(6)
C28 C29 C30 C31 -0.2(14)
C28 C29B C30B C31 -2(2)
C29 C28 C33 C32 4.8(13)
C29 C30 C31 N3 -179.7(8)
C29 C30 C31 C32 4.1(13)
C29B C28 C33B C32B 0.8(14)
C29B C30B C31 N3 -178.8(10)
C29B C30B C31 C32B 4.7(16)
C30 C31 C32 C33 -3.8(14)
C30B C31 C32B C33B -4.3(15)
C31 C32 C33 C28 -0.7(17)
C31 C32B C33B C28 1.6(16)
C33 C28 C29 C30 -4.2(12)
C33B C28 C29B C30B -0.5(15)
C34 N3 C31 C30 0.5(10)
C34 N3 C31 C32 176.4(10)
C34B N3 C31 C30B 12.0(13)
C34B N3 C31 C32B -171.7(11)
C35 N3 C31 C30 148.7(12)
C35 N3 C31 C32 -35.4(14)
C35B N3 C31 C30B -147.8(15)
C35B N3 C31 C32B 28.6(14)
C41 C42 C43 C44 -1.2(10)
C42 C41 C46 C45 -2.2(11)
C42 C41 C46 C47 175.1(6)
C42 C43 C44 C45 -3.5(13)
C43 C44 C45 C46 5.5(14)
C44 C45 C46 C41 -2.5(13)
C44 C45 C46 C47 -179.6(7)
C46 C41 C42 C43 3.9(10)
C48 C49 C50 C51 0(3)
C49 C48 C53 C52 2(3)
C49 C48 C53 C54 -166.8(17)
C49 C50 C51 C52 -1(3)
C50 C51 C52 C53 2(3)
C51 C52 C53 C48 -2(2)
C51 C52 C53 C54 166.8(15)
C53 C48 C49 C50 -1(3)

loop_
_exptl_oxdiff_crystal_face_indexfrac_h
_exptl_oxdiff_crystal_face_indexfrac_k
_exptl_oxdiff_crystal_face_indexfrac_l
_exptl_oxdiff_crystal_face_x
_exptl_oxdiff_crystal_face_y
_exptl_oxdiff_crystal_face_z
0.0001 0.0001 0.9996 0.0084 0.0964 0.0049
0.9995 0.9996 -0.9998 -0.0065 -0.0193 -0.1926
-0.0001 -0.0001 -0.9996 -0.0084 -0.0964 -0.0049
-0.0000 -1.0000 -0.9995 0.0690 -0.1471 0.0798
-0.9995 -0.9996 0.9998 0.0065 0.0193 0.1926
-0.9997 1.0000 0.0001 -0.1567 0.0244 0.0181
0.9997 -1.0000 -0.0001 0.1567 -0.0244 -0.0181
